data_4129054
loop_
_publ_author_name
'Oniki, Jumpei'
'Moriuchi, Toshiyuki'
'Kamochi, Kosuke'
'Tobisu, Mamoru'
'Amaya, Toru'

_publ_section_title
;
 Linear [3]Spirobifluorenylene: An S-Shaped Molecular Geometry of
 <i>p</i>-Oligophenyls.
;
_journal_name_full 'Journal of the American Chemical Society'
_journal_paper_doi 10.1021/jacs.9b09179
_journal_year 2019
_chemical_formula_moiety 'C52 H30 Cl6'
_chemical_formula_sum 'C52 H30 Cl6'
_chemical_formula_weight 867.53
_space_group_crystal_system monoclinic
_space_group_IT_number 14
_space_group_name_Hall '-P 2ybc'
_space_group_name_H-M_alt 'P 1 21/c 1'
_atom_sites_solution_hydrogens geom
_atom_sites_solution_primary direct
_atom_sites_solution_secondary difmap
_cell_angle_alpha 90.0000
_cell_angle_beta 108.122(2)
_cell_angle_gamma 90.0000
_cell_formula_units_Z 4
_cell_length_a 15.0733(3)
_cell_length_b 23.6070(5)
_cell_length_c 11.7842(2)
_cell_measurement_reflns_used 11788
_cell_measurement_temperature 123
_cell_measurement_theta_max 73.53
_cell_measurement_theta_min 4.34
_cell_volume 3985.24(14)
_computing_cell_refinement 'CrysAlisPro 1.171.39.31d (Rigaku OD, 2017)'
_computing_data_collection 'CrysAlisPro 1.171.39.31d (Rigaku OD, 2017)'
_computing_data_reduction 'CrysAlisPro 1.171.39.31d (Rigaku OD, 2017)'
_computing_molecular_graphics 'CrystalStructure 4.3'
_computing_publication_material 'CrystalStructure 4.3 (Rigaku, 2018)'
_computing_structure_refinement 'SHELXL Version 2014/7 (Sheldrick, 2008)'
_computing_structure_solution 'SIR2004 (Burla, et al., 2005)'
_diffrn_ambient_temperature 123
_diffrn_detector_area_resol_mean 10.000
_diffrn_measured_fraction_theta_full 0.999
_diffrn_measured_fraction_theta_max 0.982
_diffrn_measurement_device_type 'Rigaku XtaLAB P200'
_diffrn_measurement_method \w
_diffrn_radiation_type 'Cu K\a'
_diffrn_radiation_wavelength 1.54184
_diffrn_reflns_av_R_equivalents 0.0438
_diffrn_reflns_av_unetI/netI 0.0384
_diffrn_reflns_Laue_measured_fraction_full 0.999
_diffrn_reflns_Laue_measured_fraction_max 0.982
_diffrn_reflns_limit_h_max 18
_diffrn_reflns_limit_h_min -18
_diffrn_reflns_limit_k_max 25
_diffrn_reflns_limit_k_min -29
_diffrn_reflns_limit_l_max 14
_diffrn_reflns_limit_l_min -10
_diffrn_reflns_number 32262
_diffrn_reflns_point_group_measured_fraction_full 0.999
_diffrn_reflns_point_group_measured_fraction_max 0.982
_diffrn_reflns_theta_full 67.684
_diffrn_reflns_theta_max 74.274
_diffrn_reflns_theta_min 3.609
_diffrn_standards_number 0
_exptl_absorpt_coefficient_mu 4.229
_exptl_absorpt_correction_T_max 0.844
_exptl_absorpt_correction_T_min 0.462
_exptl_absorpt_correction_type multi-scan
_exptl_absorpt_process_details
;
CrysAlisPro 1.171.39.31d (Rigaku Oxford Diffraction, 2017)
Empirical absorption correction using spherical harmonics,
 implemented in SCALE3 ABSPACK scaling algorithm.
;
_exptl_crystal_colour clearcolourless
_exptl_crystal_density_diffrn 1.446
_exptl_crystal_density_method 'not measured'
_exptl_crystal_description block
_exptl_crystal_F_000 1776.00
_exptl_crystal_size_max 0.120
_exptl_crystal_size_mid 0.050
_exptl_crystal_size_min 0.040
_refine_diff_density_max 0.79
_refine_diff_density_min -0.79
_refine_ls_extinction_method none
_refine_ls_goodness_of_fit_ref 1.031
_refine_ls_hydrogen_treatment constr
_refine_ls_number_parameters 560
_refine_ls_number_reflns 7976
_refine_ls_number_restraints 0
_refine_ls_R_factor_all 0.0715
_refine_ls_R_factor_gt 0.0654
_refine_ls_shift/su_max 0.000
_refine_ls_structure_factor_coef Fsqd
_refine_ls_weighting_details 'w = 1/[\s^2^(Fo^2^)+(0.1178P)^2^+4.9879P] where P=(Fo^2^+2Fc^2^)/3'
_refine_ls_weighting_scheme calc
_refine_ls_wR_factor_gt 0.1875
_refine_ls_wR_factor_ref 0.1934
_reflns_Friedel_coverage 0.000
_reflns_number_gt 6990
_reflns_number_total 7976
_reflns_threshold_expression F^2^>2.0\s(F^2^)
_cod_data_source_file ja9b09179_si_005.cif
_cod_data_source_block xcalibur
_cod_database_code 4129054

loop_
_space_group_symop_id
_space_group_symop_operation_xyz
1 +X,+Y,+Z
2 -X,1/2+Y,1/2-Z
3 -X,-Y,-Z
4 +X,-1/2-Y,-1/2+Z

loop_
_atom_site_label
_atom_site_type_symbol
_atom_site_fract_x
_atom_site_fract_y
_atom_site_fract_z
_atom_site_U_iso_or_equiv
_atom_site_adp_type
_atom_site_occupancy
_atom_site_site_symmetry_order
_atom_site_calc_flag
_atom_site_refinement_flags_posn
_atom_site_refinement_flags_adp
_atom_site_refinement_flags_occupancy
_atom_site_disorder_assembly
_atom_site_disorder_group
Cl1 Cl 0.41370(7) 0.09303(7) 0.44851(10) 0.0769(4) Uani 1 1 d . . . . .
Cl2 Cl 0.58174(8) 0.06252(6) 0.63052(10) 0.0709(4) Uani 1 1 d . . . . .
Cl3 Cl 0.58965(7) 0.13903(4) 0.44154(8) 0.0512(2) Uani 1 1 d . . . . .
Cl4A Cl 0.4589(4) 0.2730(3) 0.5763(5) 0.0542(11) Uani 0.55(2) 1 d . . P A 1
Cl5A Cl 0.6437(3) 0.3236(2) 0.6400(6) 0.0591(10) Uani 0.55(2) 1 d . . P A 1
Cl6A Cl 0.5450(6) 0.3035(3) 0.3961(7) 0.0685(16) Uani 0.55(2) 1 d . . P A 1
Cl5B Cl 0.6558(3) 0.3004(7) 0.6804(11) 0.081(3) Uani 0.45(2) 1 d . . P A 2
Cl4B Cl 0.4719(9) 0.2651(5) 0.5895(10) 0.110(4) Uani 0.45(2) 1 d . . P A 2
Cl6B Cl 0.5620(9) 0.3035(3) 0.4229(13) 0.072(2) Uani 0.45(2) 1 d . . P A 2
C1 C 0.02860(18) 0.14431(10) 0.5715(2) 0.0207(5) Uani 1 1 d . . . . .
C2 C 0.5336(2) 0.08058(17) 0.4804(3) 0.0453(8) Uani 1 1 d . . . . .
H2 H 0.5416 0.0475 0.4313 0.054 Uiso 1 1 calc R U . . .
C3A C 0.5344(10) 0.3184(8) 0.5359(13) 0.038(2) Uani 0.55(2) 1 d . . P A 1
H3A H 0.5059 0.3570 0.5298 0.045 Uiso 0.55(2) 1 calc R U P A 1
C3B C 0.5555(17) 0.3122(11) 0.574(2) 0.060(6) Uani 0.45(2) 1 d . . P A 2
H3B H 0.5344 0.3516 0.5832 0.072 Uiso 0.45(2) 1 calc R U P A 2
C11 C -0.04377(18) 0.19094(10) 0.5187(2) 0.0222(5) Uani 1 1 d . . . . .
C12 C -0.11993(19) 0.18593(10) 0.5617(2) 0.0242(5) Uani 1 1 d . . . . .
C13 C -0.1944(2) 0.22408(11) 0.5253(3) 0.0302(6) Uani 1 1 d . . . . .
H13 H -0.2460 0.2213 0.5550 0.036 Uiso 1 1 calc R U . . .
C14 C -0.1907(2) 0.26624(11) 0.4441(3) 0.0340(7) Uani 1 1 d . . . . .
H14 H -0.2407 0.2924 0.4180 0.041 Uiso 1 1 calc R U . . .
C15 C -0.1154(2) 0.27070(11) 0.4007(2) 0.0304(6) Uani 1 1 d . . . . .
H15 H -0.1151 0.2995 0.3445 0.036 Uiso 1 1 calc R U . . .
C16 C -0.0400(2) 0.23348(10) 0.4384(2) 0.0258(5) Uani 1 1 d . . . . .
H16 H 0.0123 0.2370 0.4102 0.031 Uiso 1 1 calc R U . . .
C21 C -0.02583(18) 0.10651(10) 0.6300(2) 0.0202(5) Uani 1 1 d . . . . .
C22 C -0.10896(18) 0.13288(10) 0.6310(2) 0.0221(5) Uani 1 1 d . . . . .
C23 C -0.17192(19) 0.10383(11) 0.6743(2) 0.0246(5) Uani 1 1 d . . . . .
H23 H -0.2232 0.1230 0.6877 0.030 Uiso 1 1 calc R U . . .
C24 C -0.15825(19) 0.04612(11) 0.6977(2) 0.0233(5) Uani 1 1 d . . . . .
H24 H -0.2017 0.0258 0.7256 0.028 Uiso 1 1 calc R U . . .
C25 C -0.08165(18) 0.01720(10) 0.6810(2) 0.0204(5) Uani 1 1 d . . . . .
C26 C -0.01073(18) 0.04951(10) 0.6579(2) 0.0200(5) Uani 1 1 d . . . . .
H26 H 0.0471 0.0324 0.6615 0.024 Uiso 1 1 calc R U . . .
C31 C 0.11680(19) 0.17415(10) 0.6506(2) 0.0221(5) Uani 1 1 d . . . . .
C32 C 0.18266(19) 0.17764(10) 0.5897(2) 0.0226(5) Uani 1 1 d . . . . .
C33 C 0.2685(2) 0.20355(11) 0.6443(3) 0.0278(6) Uani 1 1 d . . . . .
H33 H 0.3142 0.2061 0.6043 0.033 Uiso 1 1 calc R U . . .
C34 C 0.2860(2) 0.22569(11) 0.7589(3) 0.0302(6) Uani 1 1 d . . . . .
H34 H 0.3440 0.2439 0.7966 0.036 Uiso 1 1 calc R U . . .
C35 C 0.2202(2) 0.22165(11) 0.8188(2) 0.0292(6) Uani 1 1 d . . . . .
H35 H 0.2339 0.2366 0.8972 0.035 Uiso 1 1 calc R U . . .
C36 C 0.1338(2) 0.19576(10) 0.7647(2) 0.0256(5) Uani 1 1 d . . . . .
H36 H 0.0883 0.1931 0.8049 0.031 Uiso 1 1 calc R U . . .
C41 C 0.06675(18) 0.11675(10) 0.4794(2) 0.0209(5) Uani 1 1 d . . . . .
C42 C 0.15052(18) 0.14281(10) 0.4808(2) 0.0220(5) Uani 1 1 d . . . . .
C43 C 0.1934(2) 0.12661(11) 0.3973(2) 0.0261(5) Uani 1 1 d . . . . .
H43 H 0.2428 0.1485 0.3860 0.031 Uiso 1 1 calc R U . . .
C44 C 0.1625(2) 0.07756(11) 0.3302(2) 0.0251(5) Uani 1 1 d . . . . .
H44 H 0.1917 0.0661 0.2732 0.030 Uiso 1 1 calc R U . . .
C45 C 0.08921(18) 0.04485(10) 0.3453(2) 0.0210(5) Uani 1 1 d . . . . .
C46 C 0.03605(18) 0.06814(10) 0.4131(2) 0.0204(5) Uani 1 1 d . . . . .
H46 H -0.0206 0.0506 0.4134 0.025 Uiso 1 1 calc R U . . .
C51 C 0.21543(17) 0.00483(10) 0.9427(2) 0.0192(5) Uani 1 1 d . . . . .
C61 C 0.23243(16) 0.00679(11) 0.8206(2) 0.0199(5) Uani 1 1 d . . . . .
C62 C 0.21166(17) -0.04593(11) 0.7629(2) 0.0205(5) Uani 1 1 d . . . . .
C63 C 0.22790(17) -0.05506(12) 0.6549(2) 0.0240(5) Uani 1 1 d . . . . .
H63 H 0.2140 -0.0906 0.6156 0.029 Uiso 1 1 calc R U . . .
C64 C 0.26522(18) -0.01089(12) 0.6048(2) 0.0261(5) Uani 1 1 d . . . . .
H64 H 0.2774 -0.0166 0.5312 0.031 Uiso 1 1 calc R U . . .
C65 C 0.28470(18) 0.04139(12) 0.6619(2) 0.0255(5) Uani 1 1 d . . . . .
H65 H 0.3090 0.0711 0.6260 0.031 Uiso 1 1 calc R U . . .
C66 C 0.26917(18) 0.05075(11) 0.7707(2) 0.0227(5) Uani 1 1 d . . . . .
H66 H 0.2833 0.0863 0.8099 0.027 Uiso 1 1 calc R U . . .
C71 C 0.16042(17) -0.05032(10) 0.9307(2) 0.0191(5) Uani 1 1 d . . . . .
C72 C 0.16501(17) -0.08087(11) 0.8308(2) 0.0207(5) Uani 1 1 d . . . . .
C73 C 0.11579(18) -0.13161(11) 0.8011(2) 0.0219(5) Uani 1 1 d . . . . .
H73 H 0.1261 -0.1559 0.7422 0.026 Uiso 1 1 calc R U . . .
C74 C 0.05145(18) -0.14622(10) 0.8587(2) 0.0220(5) Uani 1 1 d . . . . .
H74 H 0.0168 -0.1803 0.8371 0.026 Uiso 1 1 calc R U . . .
C75 C 0.03649(17) -0.11172(10) 0.9485(2) 0.0193(5) Uani 1 1 d . . . . .
C76 C 0.09825(17) -0.06606(10) 0.9901(2) 0.0198(5) Uani 1 1 d . . . . .
H76 H 0.0972 -0.0459 1.0594 0.024 Uiso 1 1 calc R U . . .
C81 C 0.31459(17) 0.00723(11) 1.0312(2) 0.0212(5) Uani 1 1 d . . . . .
C82 C 0.33207(18) 0.06140(11) 1.0822(2) 0.0218(5) Uani 1 1 d . . . . .
C83 C 0.42223(19) 0.07570(12) 1.1539(2) 0.0280(6) Uani 1 1 d . . . . .
H83 H 0.4349 0.1124 1.1883 0.034 Uiso 1 1 calc R U . . .
C84 C 0.4927(2) 0.03570(14) 1.1740(2) 0.0316(6) Uani 1 1 d . . . . .
H84 H 0.5542 0.0453 1.2216 0.038 Uiso 1 1 calc R U . . .
C85 C 0.4741(2) -0.01853(13) 1.1251(2) 0.0304(6) Uani 1 1 d . . . . .
H85 H 0.5228 -0.0458 1.1414 0.036 Uiso 1 1 calc R U . . .
C86 C 0.38532(19) -0.03299(12) 1.0529(2) 0.0259(5) Uani 1 1 d . . . . .
H86 H 0.3730 -0.0698 1.0188 0.031 Uiso 1 1 calc R U . . .
C91 C 0.17245(18) 0.05751(10) 0.9788(2) 0.0189(5) Uani 1 1 d . . . . .
C92 C 0.24297(18) 0.09245(10) 1.0518(2) 0.0207(5) Uani 1 1 d . . . . .
C93 C 0.21811(19) 0.14304(10) 1.0944(2) 0.0230(5) Uani 1 1 d . . . . .
H93 H 0.2645 0.1699 1.1332 0.028 Uiso 1 1 calc R U . . .
C94 C 0.12394(19) 0.15376(10) 1.0794(2) 0.0223(5) Uani 1 1 d . . . . .
H94 H 0.1068 0.1885 1.1074 0.027 Uiso 1 1 calc R U . . .
C95 C 0.05385(17) 0.11423(10) 1.0238(2) 0.0195(5) Uani 1 1 d . . . . .
C96 C 0.07974(17) 0.06841(10) 0.9638(2) 0.0189(5) Uani 1 1 d . . . . .
H96 H 0.0329 0.0449 0.9128 0.023 Uiso 1 1 calc R U . . .

loop_
_atom_site_aniso_label
_atom_site_aniso_U_11
_atom_site_aniso_U_22
_atom_site_aniso_U_33
_atom_site_aniso_U_23
_atom_site_aniso_U_13
_atom_site_aniso_U_12
Cl1 0.0367(5) 0.1462(12) 0.0520(5) 0.0029(6) 0.0199(4) -0.0004(6)
Cl2 0.0554(6) 0.1015(9) 0.0538(6) 0.0294(6) 0.0143(5) -0.0080(6)
Cl3 0.0589(5) 0.0474(5) 0.0488(5) 0.0042(4) 0.0189(4) -0.0097(4)
Cl4A 0.0451(15) 0.0613(18) 0.0588(17) -0.0040(14) 0.0200(11) -0.0251(12)
Cl5A 0.0465(13) 0.0581(19) 0.0657(18) -0.0100(16) 0.0074(13) -0.0136(10)
Cl6A 0.055(2) 0.094(3) 0.066(2) -0.023(2) 0.0325(18) -0.020(2)
Cl5B 0.0432(15) 0.117(7) 0.083(4) -0.051(5) 0.0178(19) -0.011(2)
Cl4B 0.081(5) 0.114(5) 0.132(6) 0.040(4) 0.030(3) -0.040(4)
Cl6B 0.071(4) 0.052(3) 0.109(6) 0.012(3) 0.050(4) 0.003(2)
C1 0.0245(12) 0.0153(11) 0.0190(11) -0.0007(9) 0.0017(9) -0.0002(9)
C2 0.0390(18) 0.053(2) 0.0487(19) 0.0031(16) 0.0205(15) -0.0029(15)
C3A 0.028(5) 0.035(5) 0.055(7) -0.001(4) 0.020(5) -0.004(4)
C3B 0.063(13) 0.036(7) 0.086(15) -0.005(9) 0.031(11) 0.001(7)
C11 0.0291(13) 0.0145(11) 0.0183(11) -0.0032(9) 0.0005(10) 0.0011(9)
C12 0.0303(13) 0.0137(11) 0.0246(12) -0.0040(9) 0.0026(10) -0.0010(10)
C13 0.0257(13) 0.0190(12) 0.0411(15) -0.0038(11) 0.0032(11) 0.0015(10)
C14 0.0346(15) 0.0175(12) 0.0393(15) 0.0006(11) -0.0039(12) 0.0049(11)
C15 0.0417(16) 0.0143(12) 0.0254(12) 0.0012(9) -0.0037(11) -0.0003(11)
C16 0.0350(14) 0.0157(11) 0.0222(12) -0.0020(9) 0.0022(10) -0.0019(10)
C21 0.0252(12) 0.0168(11) 0.0150(10) -0.0033(8) 0.0012(9) -0.0014(9)
C22 0.0278(13) 0.0153(11) 0.0202(11) -0.0048(9) 0.0028(9) -0.0005(9)
C23 0.0262(13) 0.0214(12) 0.0244(12) -0.0051(9) 0.0053(10) -0.0003(10)
C24 0.0273(13) 0.0218(12) 0.0199(11) -0.0022(9) 0.0059(10) -0.0029(10)
C25 0.0275(12) 0.0182(12) 0.0117(10) -0.0005(8) 0.0007(9) 0.0000(9)
C26 0.0253(12) 0.0187(11) 0.0134(10) -0.0012(8) 0.0022(9) 0.0014(9)
C31 0.0307(13) 0.0114(10) 0.0200(11) 0.0004(9) 0.0017(10) -0.0003(9)
C32 0.0322(14) 0.0120(11) 0.0211(11) 0.0030(9) 0.0047(10) -0.0008(9)
C33 0.0304(14) 0.0177(12) 0.0325(14) 0.0035(10) 0.0057(11) -0.0035(10)
C34 0.0337(15) 0.0176(12) 0.0311(13) 0.0018(10) -0.0019(11) -0.0063(10)
C35 0.0390(15) 0.0176(12) 0.0237(12) -0.0019(9) -0.0010(11) -0.0035(11)
C36 0.0344(14) 0.0170(11) 0.0228(12) -0.0009(9) 0.0049(10) -0.0007(10)
C41 0.0265(12) 0.0168(11) 0.0164(10) 0.0022(9) 0.0026(9) 0.0028(9)
C42 0.0295(13) 0.0138(11) 0.0204(11) 0.0027(9) 0.0044(10) -0.0010(9)
C43 0.0335(14) 0.0189(12) 0.0262(12) 0.0040(10) 0.0100(11) -0.0029(10)
C44 0.0368(14) 0.0189(12) 0.0211(11) 0.0026(9) 0.0112(10) 0.0018(10)
C45 0.0289(13) 0.0187(12) 0.0130(10) 0.0023(8) 0.0029(9) 0.0009(9)
C46 0.0242(12) 0.0181(11) 0.0160(10) 0.0014(9) 0.0017(9) 0.0014(9)
C51 0.0199(11) 0.0204(11) 0.0162(10) 0.0001(9) 0.0041(9) 0.0018(9)
C61 0.0157(11) 0.0244(12) 0.0171(11) -0.0001(9) 0.0013(8) 0.0041(9)
C62 0.0162(11) 0.0239(12) 0.0189(11) -0.0020(9) 0.0018(9) 0.0031(9)
C63 0.0174(11) 0.0323(13) 0.0204(12) -0.0046(10) 0.0031(9) 0.0024(10)
C64 0.0223(12) 0.0388(15) 0.0166(11) 0.0005(10) 0.0050(9) 0.0052(11)
C65 0.0206(12) 0.0324(14) 0.0229(12) 0.0068(10) 0.0059(10) 0.0048(10)
C66 0.0212(12) 0.0239(12) 0.0214(11) 0.0015(9) 0.0040(9) 0.0028(9)
C71 0.0183(11) 0.0194(11) 0.0173(11) 0.0006(9) 0.0022(9) 0.0042(9)
C72 0.0186(11) 0.0233(12) 0.0182(11) -0.0005(9) 0.0027(9) 0.0043(9)
C73 0.0246(12) 0.0204(12) 0.0191(11) -0.0036(9) 0.0046(9) 0.0052(9)
C74 0.0268(12) 0.0180(11) 0.0195(11) -0.0002(9) 0.0047(9) 0.0034(9)
C75 0.0229(12) 0.0165(11) 0.0169(10) 0.0035(8) 0.0039(9) 0.0044(9)
C76 0.0239(12) 0.0185(11) 0.0156(10) -0.0003(8) 0.0043(9) 0.0033(9)
C81 0.0217(12) 0.0253(12) 0.0156(10) -0.0005(9) 0.0042(9) -0.0012(9)
C82 0.0239(12) 0.0236(12) 0.0186(11) -0.0005(9) 0.0076(9) -0.0021(10)
C83 0.0263(13) 0.0330(14) 0.0229(12) -0.0025(10) 0.0050(10) -0.0069(11)
C84 0.0239(13) 0.0445(16) 0.0229(12) -0.0006(11) 0.0019(10) -0.0052(12)
C85 0.0244(13) 0.0392(16) 0.0254(12) 0.0033(11) 0.0046(10) 0.0045(11)
C86 0.0271(13) 0.0275(13) 0.0212(12) 0.0004(10) 0.0047(10) 0.0027(11)
C91 0.0243(12) 0.0187(11) 0.0134(10) 0.0002(8) 0.0056(9) -0.0004(9)
C92 0.0250(12) 0.0201(12) 0.0177(11) 0.0005(9) 0.0076(9) -0.0043(9)
C93 0.0305(13) 0.0176(11) 0.0212(11) -0.0011(9) 0.0084(10) -0.0058(10)
C94 0.0317(13) 0.0142(11) 0.0228(11) -0.0006(9) 0.0109(10) -0.0004(9)
C95 0.0256(12) 0.0157(11) 0.0170(10) 0.0044(8) 0.0062(9) 0.0024(9)
C96 0.0255(12) 0.0163(11) 0.0138(10) 0.0007(8) 0.0044(9) 0.0006(9)

loop_
_atom_type_symbol
_atom_type_description
_atom_type_scat_dispersion_real
_atom_type_scat_dispersion_imag
_atom_type_scat_source
C C 0.0181 0.0091
;
International Tables for Crystallography
(Vol. C, Tables 4.2.6.8 and 6.1.1.4)
;
H H 0.0000 0.0000
;
International Tables for Crystallography
(Vol. C, Table 6.1.1.4)
;
Cl Cl 0.3639 0.7018
;
International Tables for Crystallography
(Vol. C, Tables 4.2.6.8 and 6.1.1.4)
;

loop_
_geom_angle_atom_site_label_1
_geom_angle_atom_site_label_2
_geom_angle_atom_site_label_3
_geom_angle
_geom_angle_site_symmetry_3
C21 C1 C41 116.8(2) .
C21 C1 C31 118.8(2) .
C41 C1 C31 100.4(2) .
C21 C1 C11 100.9(2) .
C41 C1 C11 113.3(2) .
C31 C1 C11 106.75(19) .
Cl2 C2 Cl3 112.0(2) .
Cl2 C2 Cl1 109.53(19) .
Cl3 C2 Cl1 111.2(2) .
Cl2 C2 H2 108.0 .
Cl3 C2 H2 108.0 .
Cl1 C2 H2 108.0 .
Cl5A C3A Cl4A 114.3(8) .
Cl5A C3A Cl6A 109.8(9) .
Cl4A C3A Cl6A 113.3(10) .
Cl5A C3A H3A 106.3 .
Cl4A C3A H3A 106.3 .
Cl6A C3A H3A 106.3 .
Cl5B C3B Cl4B 109.7(13) .
Cl5B C3B Cl6B 113.8(14) .
Cl4B C3B Cl6B 106.9(13) .
Cl5B C3B H3B 108.8 .
Cl4B C3B H3B 108.8 .
Cl6B C3B H3B 108.8 .
C16 C11 C12 121.3(2) .
C16 C11 C1 128.1(3) .
C12 C11 C1 110.6(2) .
C11 C12 C13 120.4(2) .
C11 C12 C22 108.0(2) .
C13 C12 C22 131.1(3) .
C14 C13 C12 118.1(3) .
C14 C13 H13 121.0 .
C12 C13 H13 121.0 .
C15 C14 C13 121.3(3) .
C15 C14 H14 119.3 .
C13 C14 H14 119.3 .
C14 C15 C16 120.9(3) .
C14 C15 H15 119.5 .
C16 C15 H15 119.5 .
C11 C16 C15 118.0(3) .
C11 C16 H16 121.0 .
C15 C16 H16 121.0 .
C26 C21 C22 120.6(2) .
C26 C21 C1 127.4(2) .
C22 C21 C1 110.7(2) .
C23 C22 C21 119.9(2) .
C23 C22 C12 130.5(2) .
C21 C22 C12 108.6(2) .
C22 C23 C24 118.6(2) .
C22 C23 H23 120.7 .
C24 C23 H23 120.7 .
C23 C24 C25 121.6(2) .
C23 C24 H24 119.2 .
C25 C24 H24 119.2 .
C24 C25 C26 118.0(2) .
C24 C25 C45 119.5(2) 3_556
C26 C25 C45 120.3(2) 3_556
C21 C26 C25 119.6(2) .
C21 C26 H26 120.2 .
C25 C26 H26 120.2 .
C36 C31 C32 122.0(2) .
C36 C31 C1 128.4(2) .
C32 C31 C1 109.5(2) .
C33 C32 C31 119.6(2) .
C33 C32 C42 130.8(3) .
C31 C32 C42 108.7(2) .
C34 C33 C32 118.8(3) .
C34 C33 H33 120.6 .
C32 C33 H33 120.6 .
C35 C34 C33 121.1(3) .
C35 C34 H34 119.5 .
C33 C34 H34 119.5 .
C34 C35 C36 120.6(3) .
C34 C35 H35 119.7 .
C36 C35 H35 119.7 .
C31 C36 C35 117.9(3) .
C31 C36 H36 121.0 .
C35 C36 H36 121.0 .
C46 C41 C42 120.8(2) .
C46 C41 C1 128.5(2) .
C42 C41 C1 110.1(2) .
C43 C42 C41 119.2(2) .
C43 C42 C32 132.2(2) .
C41 C42 C32 107.8(2) .
C42 C43 C44 118.9(2) .
C42 C43 H43 120.6 .
C44 C43 H43 120.6 .
C43 C44 C45 121.4(2) .
C43 C44 H44 119.3 .
C45 C44 H44 119.3 .
C44 C45 C46 117.8(2) .
C44 C45 C25 121.7(2) 3_556
C46 C45 C25 118.7(2) 3_556
C41 C46 C45 119.7(2) .
C41 C46 H46 120.2 .
C45 C46 H46 120.2 .
C91 C51 C71 117.2(2) .
C91 C51 C81 100.91(19) .
C71 C51 C81 118.7(2) .
C91 C51 C61 116.5(2) .
C71 C51 C61 100.53(19) .
C81 C51 C61 102.93(19) .
C66 C61 C62 120.9(2) .
C66 C61 C51 128.5(2) .
C62 C61 C51 110.4(2) .
C63 C62 C61 120.4(2) .
C63 C62 C72 131.5(2) .
C61 C62 C72 107.8(2) .
C62 C63 C64 118.7(2) .
C62 C63 H63 120.6 .
C64 C63 H63 120.6 .
C65 C64 C63 120.6(2) .
C65 C64 H64 119.7 .
C63 C64 H64 119.7 .
C66 C65 C64 121.1(2) .
C66 C65 H65 119.5 .
C64 C65 H65 119.5 .
C61 C66 C65 118.4(2) .
C61 C66 H66 120.8 .
C65 C66 H66 120.8 .
C76 C71 C72 120.3(2) .
C76 C71 C51 128.0(2) .
C72 C71 C51 110.5(2) .
C73 C72 C71 119.4(2) .
C73 C72 C62 130.7(2) .
C71 C72 C62 109.0(2) .
C74 C73 C72 119.2(2) .
C74 C73 H73 120.4 .
C72 C73 H73 120.4 .
C73 C74 C75 121.5(2) .
C73 C74 H74 119.2 .
C75 C74 H74 119.2 .
C74 C75 C76 117.4(2) .
C74 C75 C95 120.7(2) 3_557
C76 C75 C95 120.1(2) 3_557
C71 C76 C75 120.5(2) .
C71 C76 H76 119.7 .
C75 C76 H76 119.7 .
C86 C81 C82 120.8(2) .
C86 C81 C51 129.0(2) .
C82 C81 C51 109.8(2) .
C83 C82 C81 119.7(2) .
C83 C82 C92 131.8(2) .
C81 C82 C92 108.3(2) .
C84 C83 C82 119.2(3) .
C84 C83 H83 120.4 .
C82 C83 H83 120.4 .
C83 C84 C85 120.7(3) .
C83 C84 H84 119.7 .
C85 C84 H84 119.7 .
C86 C85 C84 120.7(3) .
C86 C85 H85 119.7 .
C84 C85 H85 119.7 .
C85 C86 C81 118.9(3) .
C85 C86 H86 120.6 .
C81 C86 H86 120.6 .
C96 C91 C92 120.8(2) .
C96 C91 C51 128.3(2) .
C92 C91 C51 110.1(2) .
C93 C92 C91 119.1(2) .
C93 C92 C82 131.8(2) .
C91 C92 C82 108.4(2) .
C92 C93 C94 119.1(2) .
C92 C93 H93 120.4 .
C94 C93 H93 120.4 .
C93 C94 C95 121.6(2) .
C93 C94 H94 119.2 .
C95 C94 H94 119.2 .
C94 C95 C96 117.2(2) .
C94 C95 C75 121.7(2) 3_557
C96 C95 C75 119.4(2) 3_557
C91 C96 C95 120.4(2) .
C91 C96 H96 119.8 .
C95 C96 H96 119.8 .

loop_
_geom_bond_atom_site_label_1
_geom_bond_atom_site_label_2
_geom_bond_distance
_geom_bond_site_symmetry_2
Cl1 C2 1.752(4) .
Cl2 C2 1.744(4) .
Cl3 C2 1.751(4) .
Cl4A C3A 1.736(17) .
Cl5A C3A 1.725(14) .
Cl6A C3A 1.739(17) .
Cl5B C3B 1.658(19) .
Cl4B C3B 1.73(3) .
Cl6B C3B 1.83(3) .
C1 C21 1.516(3) .
C1 C41 1.522(3) .
C1 C31 1.537(3) .
C1 C11 1.538(3) .
C2 H2 1.0000 .
C3A H3A 1.0000 .
C3B H3B 1.0000 .
C11 C16 1.393(4) .
C11 C12 1.397(4) .
C12 C13 1.399(4) .
C12 C22 1.476(3) .
C13 C14 1.394(4) .
C13 H13 0.9500 .
C14 C15 1.386(5) .
C14 H14 0.9500 .
C15 C16 1.395(4) .
C15 H15 0.9500 .
C16 H16 0.9500 .
C21 C26 1.387(3) .
C21 C22 1.403(4) .
C22 C23 1.390(4) .
C23 C24 1.393(4) .
C23 H23 0.9500 .
C24 C25 1.407(4) .
C24 H24 0.9500 .
C25 C26 1.407(4) .
C25 C45 1.495(3) 3_556
C26 H26 0.9500 .
C31 C36 1.386(4) .
C31 C32 1.397(4) .
C32 C33 1.395(4) .
C32 C42 1.473(3) .
C33 C34 1.394(4) .
C33 H33 0.9500 .
C34 C35 1.389(5) .
C34 H34 0.9500 .
C35 C36 1.399(4) .
C35 H35 0.9500 .
C36 H36 0.9500 .
C41 C46 1.384(3) .
C41 C42 1.400(4) .
C42 C43 1.388(4) .
C43 C44 1.398(4) .
C43 H43 0.9500 .
C44 C45 1.404(4) .
C44 H44 0.9500 .
C45 C46 1.407(4) .
C45 C25 1.495(3) 3_556
C46 H46 0.9500 .
C51 C91 1.523(3) .
C51 C71 1.526(3) .
C51 C81 1.534(3) .
C51 C61 1.539(3) .
C61 C66 1.390(4) .
C61 C62 1.406(3) .
C62 C63 1.387(4) .
C62 C72 1.471(4) .
C63 C64 1.399(4) .
C63 H63 0.9500 .
C64 C65 1.393(4) .
C64 H64 0.9500 .
C65 C66 1.390(4) .
C65 H65 0.9500 .
C66 H66 0.9500 .
C71 C76 1.383(4) .
C71 C72 1.401(3) .
C72 C73 1.395(4) .
C73 C74 1.389(4) .
C73 H73 0.9500 .
C74 C75 1.408(3) .
C74 H74 0.9500 .
C75 C76 1.409(3) .
C75 C95 1.497(3) 3_557
C76 H76 0.9500 .
C81 C86 1.391(4) .
C81 C82 1.403(4) .
C82 C83 1.400(4) .
C82 C92 1.473(4) .
C83 C84 1.385(4) .
C83 H83 0.9500 .
C84 C85 1.396(4) .
C84 H84 0.9500 .
C85 C86 1.387(4) .
C85 H85 0.9500 .
C86 H86 0.9500 .
C91 C96 1.377(4) .
C91 C92 1.408(3) .
C92 C93 1.391(4) .
C93 C94 1.398(4) .
C93 H93 0.9500 .
C94 C95 1.409(4) .
C94 H94 0.9500 .
C95 C96 1.412(3) .
C95 C75 1.497(3) 3_557
C96 H96 0.9500 .

loop_
_geom_torsion_atom_site_label_1
_geom_torsion_atom_site_label_2
_geom_torsion_atom_site_label_3
_geom_torsion_atom_site_label_4
_geom_torsion
_geom_torsion_site_symmetry_1
_geom_torsion_site_symmetry_4
C21 C1 C11 C16 -169.2(2) . .
C41 C1 C11 C16 -43.6(3) . .
C31 C1 C11 C16 66.0(3) . .
C21 C1 C11 C12 10.4(2) . .
C41 C1 C11 C12 136.0(2) . .
C31 C1 C11 C12 -114.4(2) . .
C16 C11 C12 C13 -0.4(4) . .
C1 C11 C12 C13 -180.0(2) . .
C16 C11 C12 C22 172.5(2) . .
C1 C11 C12 C22 -7.1(3) . .
C11 C12 C13 C14 1.0(4) . .
C22 C12 C13 C14 -170.0(3) . .
C12 C13 C14 C15 -0.3(4) . .
C13 C14 C15 C16 -0.9(4) . .
C12 C11 C16 C15 -0.8(4) . .
C1 C11 C16 C15 178.7(2) . .
C14 C15 C16 C11 1.5(4) . .
C41 C1 C21 C26 33.8(3) . .
C31 C1 C21 C26 -86.8(3) . .
C11 C1 C21 C26 157.1(2) . .
C41 C1 C21 C22 -133.3(2) . .
C31 C1 C21 C22 106.1(2) . .
C11 C1 C21 C22 -10.1(2) . .
C26 C21 C22 C23 7.9(3) . .
C1 C21 C22 C23 176.1(2) . .
C26 C21 C22 C12 -161.6(2) . .
C1 C21 C22 C12 6.5(3) . .
C11 C12 C22 C23 -167.6(3) . .
C13 C12 C22 C23 4.2(5) . .
C11 C12 C22 C21 0.4(3) . .
C13 C12 C22 C21 172.3(3) . .
C21 C22 C23 C24 -10.3(4) . .
C12 C22 C23 C24 156.6(3) . .
C22 C23 C24 C25 1.4(4) . .
C23 C24 C25 C26 9.8(3) . .
C23 C24 C25 C45 -153.4(2) . 3_556
C22 C21 C26 C25 3.5(3) . .
C1 C21 C26 C25 -162.5(2) . .
C24 C25 C26 C21 -12.1(3) . .
C45 C25 C26 C21 150.9(2) 3_556 .
C21 C1 C31 C36 -35.1(4) . .
C41 C1 C31 C36 -163.7(2) . .
C11 C1 C31 C36 78.0(3) . .
C21 C1 C31 C32 145.4(2) . .
C41 C1 C31 C32 16.8(2) . .
C11 C1 C31 C32 -101.6(2) . .
C36 C31 C32 C33 0.0(4) . .
C1 C31 C32 C33 179.6(2) . .
C36 C31 C32 C42 170.6(2) . .
C1 C31 C32 C42 -9.8(3) . .
C31 C32 C33 C34 -0.4(4) . .
C42 C32 C33 C34 -168.5(2) . .
C32 C33 C34 C35 0.8(4) . .
C33 C34 C35 C36 -0.8(4) . .
C32 C31 C36 C35 -0.1(4) . .
C1 C31 C36 C35 -179.6(2) . .
C34 C35 C36 C31 0.5(4) . .
C21 C1 C41 C46 22.7(4) . .
C31 C1 C41 C46 152.7(2) . .
C11 C1 C41 C46 -93.9(3) . .
C21 C1 C41 C42 -148.2(2) . .
C31 C1 C41 C42 -18.3(2) . .
C11 C1 C41 C42 95.2(2) . .
C46 C41 C42 C43 12.9(4) . .
C1 C41 C42 C43 -175.4(2) . .
C46 C41 C42 C32 -158.2(2) . .
C1 C41 C42 C32 13.6(3) . .
C33 C32 C42 C43 -2.6(5) . .
C31 C32 C42 C43 -171.7(3) . .
C33 C32 C42 C41 166.9(3) . .
C31 C32 C42 C41 -2.2(3) . .
C41 C42 C43 C44 -12.6(4) . .
C32 C42 C43 C44 155.9(3) . .
C42 C43 C44 C45 0.3(4) . .
C43 C44 C45 C46 11.7(4) . .
C43 C44 C45 C25 -152.9(2) . 3_556
C42 C41 C46 C45 -0.6(3) . .
C1 C41 C46 C45 -170.6(2) . .
C44 C45 C46 C41 -11.5(3) . .
C25 C45 C46 C41 153.6(2) 3_556 .
C91 C51 C61 C66 43.4(3) . .
C71 C51 C61 C66 171.1(2) . .
C81 C51 C61 C66 -65.9(3) . .
C91 C51 C61 C62 -141.1(2) . .
C71 C51 C61 C62 -13.4(2) . .
C81 C51 C61 C62 109.6(2) . .
C66 C61 C62 C63 0.2(4) . .
C51 C61 C62 C63 -175.7(2) . .
C66 C61 C62 C72 -174.0(2) . .
C51 C61 C62 C72 10.1(3) . .
C61 C62 C63 C64 0.0(4) . .
C72 C62 C63 C64 172.7(2) . .
C62 C63 C64 C65 -0.7(4) . .
C63 C64 C65 C66 1.1(4) . .
C62 C61 C66 C65 0.2(4) . .
C51 C61 C66 C65 175.3(2) . .
C64 C65 C66 C61 -0.8(4) . .
C91 C51 C71 C76 -28.2(3) . .
C81 C51 C71 C76 93.3(3) . .
C61 C51 C71 C76 -155.5(2) . .
C91 C51 C71 C72 139.3(2) . .
C81 C51 C71 C72 -99.1(2) . .
C61 C51 C71 C72 12.1(2) . .
C76 C71 C72 C73 -8.6(3) . .
C51 C71 C72 C73 -177.3(2) . .
C76 C71 C72 C62 161.7(2) . .
C51 C71 C72 C62 -7.0(3) . .
C63 C62 C72 C73 -6.5(5) . .
C61 C62 C72 C73 166.9(2) . .
C63 C62 C72 C71 -175.3(3) . .
C61 C62 C72 C71 -2.0(3) . .
C71 C72 C73 C74 10.5(4) . .
C62 C72 C73 C74 -157.4(3) . .
C72 C73 C74 C75 -1.6(4) . .
C73 C74 C75 C76 -8.9(3) . .
C73 C74 C75 C95 156.1(2) . 3_557
C72 C71 C76 C75 -2.2(4) . .
C51 C71 C76 C75 164.3(2) . .
C74 C75 C76 C71 10.8(3) . .
C95 C75 C76 C71 -154.3(2) 3_557 .
C91 C51 C81 C86 171.8(3) . .
C71 C51 C81 C86 42.3(4) . .
C61 C51 C81 C86 -67.5(3) . .
C91 C51 C81 C82 -15.9(2) . .
C71 C51 C81 C82 -145.4(2) . .
C61 C51 C81 C82 104.8(2) . .
C86 C81 C82 C83 1.3(4) . .
C51 C81 C82 C83 -171.7(2) . .
C86 C81 C82 C92 -175.2(2) . .
C51 C81 C82 C92 11.8(3) . .
C81 C82 C83 C84 -0.5(4) . .
C92 C82 C83 C84 175.0(3) . .
C82 C83 C84 C85 -1.0(4) . .
C83 C84 C85 C86 1.7(4) . .
C84 C85 C86 C81 -0.8(4) . .
C82 C81 C86 C85 -0.6(4) . .
C51 C81 C86 C85 170.9(2) . .
C71 C51 C91 C96 -24.5(3) . .
C81 C51 C91 C96 -154.9(2) . .
C61 C51 C91 C96 94.5(3) . .
C71 C51 C91 C92 145.0(2) . .
C81 C51 C91 C92 14.6(2) . .
C61 C51 C91 C92 -96.0(2) . .
C96 C91 C92 C93 -9.7(3) . .
C51 C91 C92 C93 179.9(2) . .
C96 C91 C92 C82 161.9(2) . .
C51 C91 C92 C82 -8.5(3) . .
C83 C82 C92 C93 -7.9(5) . .
C81 C82 C92 C93 168.0(3) . .
C83 C82 C92 C91 -178.0(3) . .
C81 C82 C92 C91 -2.1(3) . .
C91 C92 C93 C94 9.8(3) . .
C82 C92 C93 C94 -159.4(3) . .
C92 C93 C94 C95 0.9(4) . .
C93 C94 C95 C96 -11.7(3) . .
C93 C94 C95 C75 153.2(2) . 3_557
C92 C91 C96 C95 -1.4(3) . .
C51 C91 C96 C95 167.1(2) . .
C94 C95 C96 C91 11.8(3) . .
C75 C95 C96 C91 -153.4(2) 3_557 .
